data_4031102
loop_
_publ_author_name
'Zhong, Yuan'
'Ma, Shixiong'
'Li, Bai'
'Jiang, Xianxing'
'Wang, Rui'

_publ_section_title
;
 Diastereoselective Synthesis of Biheterocyclic Tetrahydrothiophene
 Derivatives via Base-Catalyzed Cascade Michael-Aldol [3 + 2] Annulation
 of 1,4-Dithiane-2,5-diol with Maleimides.
;
_journal_issue 13
_journal_name_full 'The Journal of organic chemistry'
_journal_page_first 6870
_journal_page_last 6874
_journal_paper_doi 10.1021/acs.joc.5b00897
_journal_volume 80
_journal_year 2015
_chemical_formula_moiety 'C18 H15 N O3 S'
_chemical_formula_sum 'C18 H15 N O3 S'
_chemical_formula_weight 325.37
_chemical_name_systematic
;
 ? 
;
_space_group_crystal_system monoclinic
_space_group_IT_number 14
_space_group_name_Hall '-P 2ybc'
_space_group_name_H-M_alt 'P 1 21/c 1'
_symmetry_space_group_name_Hall '-P 2ybc'
_symmetry_space_group_name_H-M 'P 1 21/c 1'
_atom_sites_solution_hydrogens geom
_atom_sites_solution_primary iterative
_atom_sites_solution_secondary difmap
_audit_creation_date 2014-12-03
_audit_creation_method
;
Olex2 1.2
(compiled 2014.11.25 svn.r3098 for OlexSys, GUI svn.r4951)
;
_cell_angle_alpha 90.00
_cell_angle_beta 100.819(11)
_cell_angle_gamma 90.00
_cell_formula_units_Z 4
_cell_length_a 12.7684(12)
_cell_length_b 5.9698(4)
_cell_length_c 20.444(3)
_cell_measurement_reflns_used 1043
_cell_measurement_temperature 291.89(10)
_cell_measurement_theta_max 24.8750
_cell_measurement_theta_min 3.8220
_cell_volume 1530.6(3)
_computing_cell_refinement
;
CrysAlisPro, Agilent Technologies,
Version 1.171.36.32 (release 02-08-2013 CrysAlis171 .NET)
(compiled Aug  2 2013,16:46:58)
;
_computing_data_collection
;
CrysAlisPro, Agilent Technologies,
Version 1.171.36.32 (release 02-08-2013 CrysAlis171 .NET)
(compiled Aug  2 2013,16:46:58)
;
_computing_data_reduction
;
CrysAlisPro, Agilent Technologies,
Version 1.171.36.32 (release 02-08-2013 CrysAlis171 .NET)
(compiled Aug  2 2013,16:46:58)
;
_computing_molecular_graphics 'Olex2 (Dolomanov et al., 2009)'
_computing_publication_material 'Olex2 (Dolomanov et al., 2009)'
_computing_structure_refinement 'ShelXL (Sheldrick, 2008)'
_computing_structure_solution
;
Superflip (Palatinus & Chapuis, 2007;Palatinus & van der Lee, 2008;
Palatinus et al., 2012)
;
_diffrn_ambient_temperature 291.89(10)
_diffrn_detector_area_resol_mean 16.0733
_diffrn_measured_fraction_theta_full 0.971
_diffrn_measured_fraction_theta_max 0.973
_diffrn_measurement_details
;
  1 omega   -2.00   25.00   1.5000    3.0000
omega____ theta____ kappa____ phi______ frames
    -      -16.3571  -99.0000  -48.0000 18

  2 omega   -1.00   38.00   1.5000    3.0000
omega____ theta____ kappa____ phi______ frames
    -       19.7946   57.0000  -60.0000 26

  3 omega    5.00   87.50   1.5000    3.0000
omega____ theta____ kappa____ phi______ frames
    -       19.7946   57.0000  -30.0000 55

  4 omega   -5.00   67.00   1.5000    3.0000
omega____ theta____ kappa____ phi______ frames
    -       19.7946   38.0000 -120.0000 48
;
_diffrn_measurement_device_type 'SuperNova, Dual, Cu at zero, Eos'
_diffrn_measurement_method '\w scans'
_diffrn_orient_matrix_UB_11 0.0032338000
_diffrn_orient_matrix_UB_12 0.0390026000
_diffrn_orient_matrix_UB_13 0.0331201000
_diffrn_orient_matrix_UB_21 0.0555748000
_diffrn_orient_matrix_UB_22 0.0175673000
_diffrn_orient_matrix_UB_23 0.0026769000
_diffrn_orient_matrix_UB_31 -0.0099865000
_diffrn_orient_matrix_UB_32 0.1107770000
_diffrn_orient_matrix_UB_33 -0.0120497000
_diffrn_radiation_monochromator mirror
_diffrn_radiation_type MoK\a
_diffrn_radiation_wavelength 0.71073
_diffrn_reflns_av_R_equivalents 0.0748
_diffrn_reflns_av_unetI/netI 0.0986
_diffrn_reflns_limit_h_max 15
_diffrn_reflns_limit_h_min -10
_diffrn_reflns_limit_k_max 4
_diffrn_reflns_limit_k_min -7
_diffrn_reflns_limit_l_max 25
_diffrn_reflns_limit_l_min -22
_diffrn_reflns_number 5487
_diffrn_reflns_theta_full 25.50
_diffrn_reflns_theta_max 26.02
_diffrn_reflns_theta_min 3.49
_diffrn_source 'SuperNova (Mo) X-ray Source'
_exptl_absorpt_coefficient_mu 0.226
_exptl_absorpt_correction_T_max 1.00000
_exptl_absorpt_correction_T_min 0.76707
_exptl_absorpt_correction_type multi-scan
_exptl_absorpt_process_details
;
CrysAlisPro, Agilent Technologies,
Version 1.171.36.32 (release 02-08-2013 CrysAlis171 .NET)
(compiled Aug  2 2013,16:46:58)
Empirical absorption correction using spherical harmonics,
 implemented in SCALE3 ABSPACK scaling algorithm.
;
_exptl_crystal_colour 'clear light colourless'
_exptl_crystal_colour_lustre clear
_exptl_crystal_colour_modifier light
_exptl_crystal_colour_primary colourless
_exptl_crystal_density_diffrn 1.412
_exptl_crystal_density_method 'not measured'
_exptl_crystal_description block
_exptl_crystal_F_000 680
_exptl_crystal_size_max 0.32
_exptl_crystal_size_mid 0.31
_exptl_crystal_size_min 0.23
_refine_diff_density_max 0.616
_refine_diff_density_min -0.924
_refine_diff_density_rms 0.118
_refine_ls_extinction_method none
_refine_ls_goodness_of_fit_ref 1.049
_refine_ls_hydrogen_treatment constr
_refine_ls_matrix_type full
_refine_ls_number_parameters 209
_refine_ls_number_reflns 2941
_refine_ls_number_restraints 0
_refine_ls_restrained_S_all 1.049
_refine_ls_R_factor_all 0.1434
_refine_ls_R_factor_gt 0.0861
_refine_ls_shift/su_max 0.001
_refine_ls_shift/su_mean 0.000
_refine_ls_structure_factor_coef Fsqd
_refine_ls_weighting_details 'calc w=1/[\s^2^(Fo^2^)+(0.1678P)^2^+0.0000P] where P=(Fo^2^+2Fc^2^)/3'
_refine_ls_weighting_scheme calc
_refine_ls_wR_factor_gt 0.2156
_refine_ls_wR_factor_ref 0.3070
_reflns_number_gt 1620
_reflns_number_total 2941
_reflns_threshold_expression >2sigma(I)
_cod_data_source_file jo5b00897_si_003.cif
_cod_data_source_block mashx1201
_cod_depositor_comments 'Adding full bibliography for 4031102--4031104.cif.'
_cod_database_code 4031102
_reflns_odcompleteness_completeness 97.86
_reflns_odcompleteness_iscentric 1
_reflns_odcompleteness_theta 26.32
_olex2_refinement_description
;
1. Fixed Uiso
 At 1.2 times of:
  All C(H) groups, All C(H,H) groups
 At 1.5 times of:
  All O(H) groups
2.a Ternary CH refined with riding coordinates:
 C29(H29), C39(H39)
2.b Secondary CH2 refined with riding coordinates:
 C17(H17A,H17B)
2.c Aromatic/amide H refined with riding coordinates:
 C5(H5), C8(H8), C9(H9), C21(H21), C23(H23), C25(H25), C58(H58), C62(H62),
 C64(H64), C69(H69)
2.d Idealised tetrahedral OH refined as rotating group:
 O7(H7)
;
_olex2_date_sample_data_collection 1417577938.33
_olex2_submission_special_instructions 'No special instructions were received'

loop_
_space_group_symop_id
_space_group_symop_operation_xyz
1 'x, y, z'
2 '-x, y+1/2, -z+1/2'
3 '-x, -y, -z'
4 'x, -y-1/2, z-1/2'

loop_
_atom_site_label
_atom_site_type_symbol
_atom_site_fract_x
_atom_site_fract_y
_atom_site_fract_z
_atom_site_U_iso_or_equiv
_atom_site_adp_type
_atom_site_occupancy
_atom_site_calc_flag
_atom_site_refinement_flags_posn
S3 S 0.45497(10) 0.1515(2) 0.41729(7) 0.0583(5) Uani 1 d .
N5 N 0.7342(3) 0.0777(5) 0.47064(19) 0.0407(9) Uani 1 d .
O3 O 0.6671(3) 0.4060(5) 0.50619(17) 0.0555(10) Uani 1 d .
O7 O 0.4753(3) -0.0298(6) 0.27848(16) 0.0570(9) Uani 1 d .
H7 H 0.4404 -0.1300 0.2572 0.085 Uiso 1 calc GR
O11 O 0.7549(3) -0.2462(4) 0.41333(16) 0.0502(9) Uani 1 d .
C5 C 1.0050(4) 0.0068(9) 0.6193(3) 0.0596(14) Uani 1 d .
H5 H 1.0665 -0.0108 0.6515 0.071 Uiso 1 calc R
C8 C 0.8104(5) 0.2377(9) 0.2139(3) 0.0648(15) Uani 1 d .
H8 H 0.8497 0.2792 0.1819 0.078 Uiso 1 calc R
C9 C 0.9306(4) -0.1610(8) 0.6095(3) 0.0586(14) Uani 1 d .
H9 H 0.9415 -0.2899 0.6354 0.070 Uiso 1 calc R
C17 C 0.4739(4) -0.1336(8) 0.3933(3) 0.0537(13) Uani 1 d .
H17A H 0.5127 -0.2180 0.4306 0.064 Uiso 1 calc R
H17B H 0.4057 -0.2059 0.3778 0.064 Uiso 1 calc R
C21 C 0.7558(4) 0.0403(9) 0.2079(2) 0.0584(14) Uani 1 d .
H21 H 0.7580 -0.0527 0.1717 0.070 Uiso 1 calc R
C23 C 0.9002(4) 0.2238(8) 0.5347(3) 0.0502(12) Uani 1 d .
H23 H 0.8894 0.3540 0.5093 0.060 Uiso 1 calc R
C25 C 0.9905(4) 0.1994(9) 0.5828(3) 0.0623(15) Uani 1 d .
H25 H 1.0412 0.3131 0.5904 0.075 Uiso 1 calc R
C29 C 0.5857(3) 0.2348(7) 0.4010(2) 0.0387(10) Uani 1 d .
H29 H 0.5801 0.3745 0.3754 0.046 Uiso 1 calc R
C39 C 0.5369(4) -0.1205(7) 0.3380(2) 0.0430(11) Uani 1 d .
H39 H 0.5648 -0.2684 0.3295 0.052 Uiso 1 calc R
C41 C 0.6640(3) 0.2602(6) 0.4654(2) 0.0425(11) Uani 1 d .
C43 C 0.6906(3) 0.1164(6) 0.3088(2) 0.0389(10) Uani 1 d .
C45 C 0.7125(3) -0.0678(6) 0.4166(2) 0.0373(10) Uani 1 d .
C53 C 0.6278(3) 0.0424(6) 0.3617(2) 0.0367(10) Uani 1 d .
C58 C 0.6971(4) -0.0227(7) 0.2551(2) 0.0510(13) Uani 1 d .
H58 H 0.6616 -0.1594 0.2510 0.061 Uiso 1 calc R
C59 C 0.8251(3) 0.0520(7) 0.5241(2) 0.0412(10) Uani 1 d .
C62 C 0.8073(4) 0.3749(8) 0.2672(3) 0.0578(14) Uani 1 d .
H62 H 0.8455 0.5084 0.2717 0.069 Uiso 1 calc R
C64 C 0.8392(4) -0.1404(7) 0.5611(2) 0.0499(12) Uani 1 d .
H64 H 0.7887 -0.2545 0.5540 0.060 Uiso 1 calc R
C69 C 0.7472(3) 0.3157(7) 0.3148(3) 0.0461(12) Uani 1 d .
H69 H 0.7451 0.4103 0.3506 0.055 Uiso 1 calc R

loop_
_atom_site_aniso_label
_atom_site_aniso_U_11
_atom_site_aniso_U_22
_atom_site_aniso_U_33
_atom_site_aniso_U_23
_atom_site_aniso_U_13
_atom_site_aniso_U_12
S3 0.0391(8) 0.0760(10) 0.0617(10) -0.0030(6) 0.0149(7) 0.0073(6)
N5 0.040(2) 0.0404(17) 0.042(2) 0.0009(16) 0.0072(17) 0.0009(15)
O3 0.061(2) 0.0504(17) 0.059(2) -0.0193(16) 0.0201(19) -0.0047(16)
O7 0.055(2) 0.066(2) 0.044(2) 0.0037(17) -0.0063(16) -0.0133(17)
O11 0.059(2) 0.0341(15) 0.058(2) -0.0039(14) 0.0115(18) 0.0082(14)
C5 0.036(2) 0.081(4) 0.056(3) -0.014(3) -0.007(2) 0.005(3)
C8 0.058(3) 0.080(4) 0.065(4) 0.015(3) 0.031(3) 0.000(3)
C9 0.056(3) 0.058(3) 0.062(4) 0.003(3) 0.010(3) 0.009(3)
C17 0.045(3) 0.067(3) 0.048(3) 0.003(2) 0.006(2) -0.014(2)
C21 0.064(3) 0.072(3) 0.042(3) -0.008(2) 0.016(3) 0.001(3)
C23 0.041(2) 0.052(2) 0.060(3) -0.004(2) 0.015(2) -0.009(2)
C25 0.037(3) 0.071(3) 0.079(4) -0.013(3) 0.013(3) -0.004(2)
C29 0.039(2) 0.040(2) 0.037(3) -0.0021(18) 0.009(2) -0.0002(18)
C39 0.044(2) 0.042(2) 0.041(3) 0.0096(19) 0.005(2) -0.0005(19)
C41 0.045(2) 0.036(2) 0.052(3) -0.006(2) 0.022(2) -0.0024(19)
C43 0.038(2) 0.037(2) 0.043(3) 0.0033(18) 0.014(2) 0.0051(18)
C45 0.044(2) 0.0331(19) 0.036(3) -0.0013(17) 0.012(2) -0.0046(18)
C53 0.041(2) 0.0312(18) 0.038(3) 0.0033(17) 0.0070(19) 0.0054(17)
C58 0.056(3) 0.044(2) 0.056(3) -0.007(2) 0.020(3) -0.001(2)
C59 0.040(2) 0.050(2) 0.036(3) -0.0025(19) 0.012(2) 0.0019(19)
C62 0.044(3) 0.053(3) 0.081(4) 0.014(3) 0.024(3) -0.005(2)
C64 0.047(3) 0.049(2) 0.056(3) 0.000(2) 0.014(2) -0.002(2)
C69 0.041(2) 0.039(2) 0.059(3) 0.001(2) 0.013(2) 0.0027(19)

loop_
_atom_type_symbol
_atom_type_description
_atom_type_scat_dispersion_real
_atom_type_scat_dispersion_imag
_atom_type_scat_source
C C 0.0033 0.0016 'International Tables Vol C Tables 4.2.6.8 and 6.1.1.4'
H H 0.0000 0.0000 'International Tables Vol C Tables 4.2.6.8 and 6.1.1.4'
N N 0.0061 0.0033 'International Tables Vol C Tables 4.2.6.8 and 6.1.1.4'
O O 0.0106 0.0060 'International Tables Vol C Tables 4.2.6.8 and 6.1.1.4'
S S 0.1246 0.1234 'International Tables Vol C Tables 4.2.6.8 and 6.1.1.4'

loop_
_geom_angle_atom_site_label_1
_geom_angle_atom_site_label_2
_geom_angle_atom_site_label_3
_geom_angle
C17 S3 C29 91.9(2)
C41 N5 C59 123.5(4)
C45 N5 C41 113.3(4)
C45 N5 C59 123.1(3)
C39 O7 H7 109.5
C9 C5 H5 119.4
C25 C5 H5 119.4
C25 C5 C9 121.1(5)
C21 C8 H8 120.1
C21 C8 C62 119.8(4)
C62 C8 H8 120.1
C5 C9 H9 119.7
C5 C9 C64 120.6(5)
C64 C9 H9 119.7
S3 C17 H17A 110.6
S3 C17 H17B 110.6
H17A C17 H17B 108.7
C39 C17 S3 105.8(3)
C39 C17 H17A 110.6
C39 C17 H17B 110.6
C8 C21 H21 119.7
C8 C21 C58 120.6(5)
C58 C21 H21 119.7
C25 C23 H23 120.2
C25 C23 C59 119.6(5)
C59 C23 H23 120.2
C5 C25 C23 119.3(5)
C5 C25 H25 120.3
C23 C25 H25 120.3
S3 C29 H29 110.6
C41 C29 S3 110.3(3)
C41 C29 H29 110.6
C41 C29 C53 106.8(3)
C53 C29 S3 108.0(3)
C53 C29 H29 110.6
O7 C39 C17 111.9(4)
O7 C39 H39 110.5
O7 C39 C53 107.1(3)
C17 C39 H39 110.5
C17 C39 C53 106.1(4)
C53 C39 H39 110.5
N5 C41 C29 107.4(3)
O3 C41 N5 125.0(5)
O3 C41 C29 127.6(4)
C58 C43 C53 120.2(4)
C69 C43 C53 121.4(4)
C69 C43 C58 118.3(4)
N5 C45 C53 108.5(3)
O11 C45 N5 125.0(4)
O11 C45 C53 126.5(4)
C39 C53 C29 108.6(3)
C39 C53 C43 115.5(3)
C39 C53 C45 110.2(3)
C43 C53 C29 115.5(3)
C43 C53 C45 104.3(3)
C45 C53 C29 101.6(3)
C21 C58 C43 120.7(4)
C21 C58 H58 119.7
C43 C58 H58 119.7
C23 C59 N5 118.1(4)
C64 C59 N5 120.7(4)
C64 C59 C23 121.1(5)
C8 C62 H62 119.8
C8 C62 C69 120.4(4)
C69 C62 H62 119.8
C9 C64 H64 120.8
C59 C64 C9 118.3(4)
C59 C64 H64 120.8
C43 C69 C62 120.3(4)
C43 C69 H69 119.9
C62 C69 H69 119.9

loop_
_geom_bond_atom_site_label_1
_geom_bond_atom_site_label_2
_geom_bond_distance
S3 C17 1.800(5)
S3 C29 1.831(4)
N5 C41 1.402(5)
N5 C45 1.392(5)
N5 C59 1.445(6)
O3 C41 1.201(5)
O7 H7 0.8200
O7 C39 1.426(5)
O11 C45 1.202(5)
C5 H5 0.9300
C5 C9 1.369(7)
C5 C25 1.365(8)
C8 H8 0.9300
C8 C21 1.363(8)
C8 C62 1.371(8)
C9 H9 0.9300
C9 C64 1.387(7)
C17 H17A 0.9700
C17 H17B 0.9700
C17 C39 1.507(6)
C21 H21 0.9300
C21 C58 1.380(6)
C23 H23 0.9300
C23 C25 1.376(7)
C23 C59 1.393(6)
C25 H25 0.9300
C29 H29 0.9800
C29 C41 1.504(6)
C29 C53 1.554(5)
C39 H39 0.9800
C39 C53 1.522(6)
C43 C53 1.527(5)
C43 C58 1.392(6)
C43 C69 1.386(6)
C45 C53 1.551(6)
C58 H58 0.9300
C59 C64 1.368(6)
C62 H62 0.9300
C62 C69 1.391(6)
C64 H64 0.9300
C69 H69 0.9300

loop_
_geom_torsion_atom_site_label_1
_geom_torsion_atom_site_label_2
_geom_torsion_atom_site_label_3
_geom_torsion_atom_site_label_4
_geom_torsion
S3 C17 C39 O7 -69.7(4)
S3 C17 C39 C53 46.8(4)
S3 C29 C41 N5 107.1(3)
S3 C29 C41 O3 -72.0(5)
S3 C29 C53 C39 12.2(4)
S3 C29 C53 C43 143.8(3)
S3 C29 C53 C45 -104.1(3)
N5 C45 C53 C29 -14.6(4)
N5 C45 C53 C39 -129.7(3)
N5 C45 C53 C43 105.8(3)
N5 C59 C64 C9 176.6(4)
O7 C39 C53 C29 82.2(4)
O7 C39 C53 C43 -49.4(4)
O7 C39 C53 C45 -167.2(3)
O11 C45 C53 C29 166.9(4)
O11 C45 C53 C39 51.9(5)
O11 C45 C53 C43 -72.7(5)
C5 C9 C64 C59 -0.5(7)
C8 C21 C58 C43 1.5(8)
C8 C62 C69 C43 0.5(8)
C9 C5 C25 C23 -0.9(8)
C17 S3 C29 C41 -103.6(3)
C17 S3 C29 C53 12.7(3)
C17 C39 C53 C29 -37.5(4)
C17 C39 C53 C43 -169.0(4)
C17 C39 C53 C45 73.1(4)
C21 C8 C62 C69 -1.1(8)
C23 C59 C64 C9 -0.2(7)
C25 C5 C9 C64 1.1(8)
C25 C23 C59 N5 -176.5(4)
C25 C23 C59 C64 0.4(7)
C29 S3 C17 C39 -34.4(4)
C41 N5 C45 O11 -172.0(4)
C41 N5 C45 C53 9.5(4)
C41 N5 C59 C23 -56.3(5)
C41 N5 C59 C64 126.7(4)
C41 C29 C53 C39 130.8(3)
C41 C29 C53 C43 -97.6(4)
C41 C29 C53 C45 14.6(4)
C45 N5 C41 O3 179.5(4)
C45 N5 C41 C29 0.4(4)
C45 N5 C59 C23 118.6(4)
C45 N5 C59 C64 -58.3(5)
C53 C29 C41 N5 -10.0(4)
C53 C29 C41 O3 170.9(4)
C53 C43 C58 C21 -178.5(4)
C53 C43 C69 C62 177.4(4)
C58 C43 C53 C29 -155.5(4)
C58 C43 C53 C39 -27.2(5)
C58 C43 C53 C45 93.9(4)
C58 C43 C69 C62 1.0(7)
C59 N5 C41 O3 -5.1(6)
C59 N5 C41 C29 175.9(3)
C59 N5 C45 O11 12.5(6)
C59 N5 C45 C53 -166.0(3)
C59 C23 C25 C5 0.1(7)
C62 C8 C21 C58 0.1(9)
C69 C43 C53 C29 28.2(6)
C69 C43 C53 C39 156.5(4)
C69 C43 C53 C45 -82.4(5)
C69 C43 C58 C21 -2.0(7)
